data_4072954
loop_
_publ_author_name
'Sarazin, Yann'
'Kaltsoyannis, Nikolas'
'Wright, Joseph A.'
'Bochmann, Manfred'

_publ_section_title
;
 Mono(arene) Complexes of Thallium(I) Supported by a Weakly Coordinating
 Anion
;
_journal_issue 7
_journal_name_full Organometallics
_journal_page_first 1811
_journal_paper_doi 10.1021/om061154b
_journal_volume 26
_journal_year 2007
_chemical_formula_moiety 'C36 H2 B2 F30 N, C12 H18, 2(C H2 Cl2), Tl'
_chemical_formula_sum 'C50 H24 B2 Cl4 F30 N Tl'
_chemical_formula_weight 1576.49
_chemical_name_common 4.2CH~2~Cl~2~
_chemical_name_systematic
;
 (\h^6^-Hexamethylbenzene)thallium(I) 
 bis[tris(pentafluorophenyl)boron]amide bis(dichloromethane) solvate
;
_space_group_IT_number 14
_symmetry_cell_setting monoclinic
_symmetry_Int_Tables_number 14
_symmetry_space_group_name_Hall '-P 2ybc'
_symmetry_space_group_name_H-M 'P 1 21/c 1'
_atom_sites_solution_hydrogens geom
_atom_sites_solution_primary direct
_atom_sites_solution_secondary difmap
_cell_angle_alpha 90.00
_cell_angle_beta 90.153(5)
_cell_angle_gamma 90.00
_cell_formula_units_Z 4
_cell_length_a 11.4167(8)
_cell_length_b 13.8539(7)
_cell_length_c 33.436(2)
_cell_measurement_reflns_used 22352
_cell_measurement_temperature 140(2)
_cell_measurement_theta_max 27.4999
_cell_measurement_theta_min 3.5010
_cell_volume 5288.4(6)
_computing_cell_refinement 'CrysAlis RED'
_computing_data_collection 'CrysAlis CCD (Oxford Diffraction, 2006)'
_computing_data_reduction 'CrysAlis RED'
_computing_molecular_graphics 'ORTEP-3 (Farrugia, 1997)'
_computing_publication_material
;
 SHELXL-97, PLATON (Spek, 2003), WinGX (Farrugia, 1999)
 and enCIFer (Allen <i>et al.</i>, 2004)
;
_computing_structure_refinement 'SHELXL-97 (Sheldrick, 1997)'
_computing_structure_solution 'SIR92 (Altomare <i>et al.</i>,  1993)'
_diffrn_ambient_temperature 140(2)
_diffrn_detector_area_resol_mean 16.0050
_diffrn_measured_fraction_theta_full 0.992
_diffrn_measured_fraction_theta_max 0.992
_diffrn_measurement_device_type 'Oxford Diffraction Xcalibur 3/CCD'
_diffrn_measurement_method 'Thin slice \f and \w scans'
_diffrn_radiation_monochromator graphite
_diffrn_radiation_probe x-ray
_diffrn_radiation_source 'Enhance (Mo) X-ray Source'
_diffrn_radiation_type 'Mo K\a'
_diffrn_radiation_wavelength 0.71073
_diffrn_reflns_av_R_equivalents 0.0691
_diffrn_reflns_av_sigmaI/netI 0.0672
_diffrn_reflns_limit_h_max 14
_diffrn_reflns_limit_h_min -14
_diffrn_reflns_limit_k_max 18
_diffrn_reflns_limit_k_min -17
_diffrn_reflns_limit_l_max 43
_diffrn_reflns_limit_l_min -43
_diffrn_reflns_number 68805
_diffrn_reflns_theta_full 27.57
_diffrn_reflns_theta_max 27.57
_diffrn_reflns_theta_min 3.49
_diffrn_standards_number 0
_exptl_absorpt_coefficient_mu 3.402
_exptl_absorpt_correction_T_max 0.759
_exptl_absorpt_correction_T_min 0.493
_exptl_absorpt_correction_type multi-scan
_exptl_absorpt_process_details '(ABSPACK; Oxford Diffraction, 2006)'
_exptl_crystal_colour colourless
_exptl_crystal_density_diffrn 1.980
_exptl_crystal_density_method 'not measured'
_exptl_crystal_description block
_exptl_crystal_F_000 3040
_exptl_crystal_size_max 0.38
_exptl_crystal_size_mid 0.12
_exptl_crystal_size_min 0.08
_refine_diff_density_max 2.677
_refine_diff_density_min -3.143
_refine_diff_density_rms 0.163
_refine_ls_extinction_method none
_refine_ls_goodness_of_fit_ref 1.117
_refine_ls_hydrogen_treatment mixed
_refine_ls_matrix_type full
_refine_ls_number_parameters 805
_refine_ls_number_reflns 12123
_refine_ls_number_restraints 2
_refine_ls_restrained_S_all 1.117
_refine_ls_R_factor_all 0.1032
_refine_ls_R_factor_gt 0.0702
_refine_ls_shift/su_max 0.003
_refine_ls_shift/su_mean 0.000
_refine_ls_structure_factor_coef Fsqd
_refine_ls_weighting_details 'calc w=1/[\s^2^(Fo^2^)+(0.0461P)^2^+74.5106P] where P=(Fo^2^+2Fc^2^)/3'
_refine_ls_weighting_scheme calc
_refine_ls_wR_factor_gt 0.1683
_refine_ls_wR_factor_ref 0.1774
_reflns_number_gt 8506
_reflns_number_total 12123
_reflns_threshold_expression I>2\s(I)
_cod_data_source_file om061154bsi20061221_111732.cif
_cod_data_source_block 4
_cod_original_sg_symbol_H-M 'P 21/c'
_cod_database_code 4072954

loop_
_symmetry_equiv_pos_as_xyz
'x, y, z'
'-x, y+1/2, -z+1/2'
'-x, -y, -z'
'x, -y-1/2, z-1/2'

loop_
_atom_site_label
_atom_site_type_symbol
_atom_site_fract_x
_atom_site_fract_y
_atom_site_fract_z
_atom_site_U_iso_or_equiv
_atom_site_adp_type
_atom_site_occupancy
_atom_site_symmetry_multiplicity
_atom_site_calc_flag
_atom_site_refinement_flags
Tl1 Tl 0.37547(4) 0.45694(3) 0.130751(10) 0.03572(12) Uani 1 1 d .
C1 C 0.5328(9) 0.5095(8) 0.0601(3) 0.033(2) Uani 1 1 d .
C2 C 0.4650(9) 0.4293(7) 0.0475(2) 0.028(2) Uani 1 1 d .
C3 C 0.3441(9) 0.4396(7) 0.0416(2) 0.033(2) Uani 1 1 d .
C4 C 0.2888(9) 0.5282(8) 0.0478(3) 0.038(2) Uani 1 1 d .
C5 C 0.3512(10) 0.6081(8) 0.0616(3) 0.041(3) Uani 1 1 d .
C6 C 0.4761(9) 0.5990(7) 0.0678(3) 0.033(2) Uani 1 1 d .
C7 C 0.6665(11) 0.4964(9) 0.0649(3) 0.049(3) Uani 1 1 d .
H7A H 0.6846 0.4789 0.0926 0.073 Uiso 1 1 calc R
H7B H 0.7062 0.5569 0.0581 0.073 Uiso 1 1 calc R
H7C H 0.6934 0.4451 0.0470 0.073 Uiso 1 1 calc R
C8 C 0.5268(10) 0.3343(8) 0.0398(3) 0.044(3) Uani 1 1 d .
H8A H 0.5895 0.3255 0.0595 0.066 Uiso 1 1 calc R
H8B H 0.5603 0.3347 0.0129 0.066 Uiso 1 1 calc R
H8C H 0.4704 0.2812 0.0421 0.066 Uiso 1 1 calc R
C9 C 0.2731(12) 0.3521(9) 0.0274(3) 0.053(3) Uani 1 1 d .
H9A H 0.2782 0.3007 0.0474 0.080 Uiso 1 1 calc R
H9B H 0.3048 0.3288 0.0019 0.080 Uiso 1 1 calc R
H9C H 0.1910 0.3709 0.0237 0.080 Uiso 1 1 calc R
C10 C 0.1591(10) 0.5417(11) 0.0377(4) 0.062(4) Uani 1 1 d .
H10A H 0.1111 0.5176 0.0598 0.093 Uiso 1 1 calc R
H10B H 0.1402 0.5057 0.0132 0.093 Uiso 1 1 calc R
H10C H 0.1428 0.6104 0.0334 0.093 Uiso 1 1 calc R
C11 C 0.2955(13) 0.7025(9) 0.0680(4) 0.065(4) Uani 1 1 d .
H11A H 0.2122 0.6985 0.0610 0.097 Uiso 1 1 calc R
H11B H 0.3336 0.7510 0.0511 0.097 Uiso 1 1 calc R
H11C H 0.3035 0.7210 0.0962 0.097 Uiso 1 1 calc R
C12 C 0.5453(13) 0.6873(8) 0.0806(3) 0.054(3) Uani 1 1 d .
H12A H 0.6282 0.6701 0.0835 0.081 Uiso 1 1 calc R
H12B H 0.5153 0.7109 0.1063 0.081 Uiso 1 1 calc R
H12C H 0.5372 0.7380 0.0604 0.081 Uiso 1 1 calc R
C13 C 0.3456(7) 0.0168(5) 0.1351(2) 0.0186(17) Uani 1 1 d .
C14 C 0.4503(8) 0.0205(6) 0.1147(2) 0.0210(18) Uani 1 1 d .
C15 C 0.5171(8) 0.1038(6) 0.1139(3) 0.0248(19) Uani 1 1 d .
C16 C 0.4772(7) 0.1803(6) 0.1377(2) 0.0202(17) Uani 1 1 d .
C17 C 0.3731(7) 0.1723(6) 0.1590(2) 0.0193(17) Uani 1 1 d .
C18 C 0.3001(7) 0.0924(6) 0.1572(2) 0.0175(16) Uani 1 1 d .
C19 C 0.1122(7) 0.2572(6) 0.1446(2) 0.0209(17) Uani 1 1 d .
C20 C 0.0446(7) 0.3379(6) 0.1392(2) 0.0222(18) Uani 1 1 d .
C21 C -0.0452(7) 0.3596(6) 0.1650(3) 0.0217(17) Uani 1 1 d .
C22 C -0.0626(7) 0.2988(6) 0.1972(2) 0.0202(17) Uani 1 1 d .
C23 C 0.0076(7) 0.2179(5) 0.2016(2) 0.0149(15) Uani 1 1 d .
C24 C 0.0980(7) 0.1930(6) 0.1762(2) 0.0167(16) Uani 1 1 d .
C25 C 0.2334(7) 0.1625(6) 0.2601(2) 0.0209(17) Uani 1 1 d .
C26 C 0.2810(8) 0.1499(7) 0.2981(2) 0.0250(19) Uani 1 1 d .
C27 C 0.3279(7) 0.0628(6) 0.3084(2) 0.0238(19) Uani 1 1 d .
C28 C 0.3270(7) -0.0131(6) 0.2818(3) 0.0247(19) Uani 1 1 d .
C29 C 0.2801(7) 0.0023(6) 0.2448(2) 0.0191(16) Uani 1 1 d .
C30 C 0.2277(7) 0.0892(6) 0.2312(2) 0.0180(16) Uani 1 1 d .
C31 C -0.1153(7) -0.0288(6) 0.2347(2) 0.0207(17) Uani 1 1 d .
C32 C -0.2050(7) -0.0397(6) 0.2621(2) 0.0209(16) Uani 1 1 d .
C33 C -0.3178(7) -0.0513(6) 0.2495(2) 0.0229(17) Uani 1 1 d .
C34 C -0.3407(7) -0.0532(7) 0.2087(3) 0.0246(18) Uani 1 1 d .
C35 C -0.2486(7) -0.0399(6) 0.1825(2) 0.0226(17) Uani 1 1 d .
C36 C -0.1331(7) -0.0243(5) 0.1932(2) 0.0174(16) Uani 1 1 d .
C37 C 0.0176(8) 0.0695(6) 0.0905(3) 0.0261(19) Uani 1 1 d .
C38 C 0.0087(8) 0.1353(7) 0.0600(3) 0.030(2) Uani 1 1 d .
C39 C -0.0772(9) 0.2057(7) 0.0628(3) 0.032(2) Uani 1 1 d .
C40 C -0.1508(8) 0.2078(6) 0.0960(3) 0.0262(19) Uani 1 1 d .
C41 C -0.1391(7) 0.1383(6) 0.1249(2) 0.0229(18) Uani 1 1 d .
C42 C -0.0546(7) 0.0666(6) 0.1242(2) 0.0183(17) Uani 1 1 d .
C43 C 0.0035(7) -0.2073(6) 0.1619(3) 0.0225(18) Uani 1 1 d .
C44 C -0.0009(8) -0.3024(6) 0.1494(3) 0.0266(19) Uani 1 1 d .
C45 C -0.0525(8) -0.3251(6) 0.1135(3) 0.0269(19) Uani 1 1 d .
C46 C -0.0932(9) -0.2500(7) 0.0899(3) 0.029(2) Uani 1 1 d .
C47 C -0.0827(7) -0.1558(6) 0.1033(2) 0.0215(17) Uani 1 1 d .
C48 C -0.0327(7) -0.1285(6) 0.1389(2) 0.0205(17) Uani 1 1 d .
C49 C 0.6670(11) 0.2022(8) 0.2727(3) 0.048(3) Uani 1 1 d .
H49A H 0.6830 0.2718 0.2690 0.058 Uiso 1 1 calc R
H49B H 0.7376 0.1661 0.2644 0.058 Uiso 1 1 calc R
C50 C 0.3089(12) 0.0273(10) -0.0135(3) 0.057(3) Uani 1 1 d .
H50A H 0.3504 0.0179 -0.0392 0.068 Uiso 1 1 calc R
H50B H 0.2353 0.0625 -0.0193 0.068 Uiso 1 1 calc R
B1 B 0.1797(8) 0.0960(6) 0.1840(3) 0.022(2) Uani 1 1 d .
B2 B -0.0324(8) -0.0172(7) 0.1580(3) 0.0178(19) Uani 1 1 d .
Cl1 Cl 0.5495(3) 0.1688(2) 0.24235(9) 0.0555(8) Uani 1 1 d .
Cl2 Cl 0.6404(4) 0.1797(3) 0.32355(10) 0.0716(10) Uani 1 1 d .
Cl3 Cl 0.2739(5) -0.0856(3) 0.00615(14) 0.0962(15) Uani 1 1 d .
Cl4 Cl 0.3936(5) 0.0963(3) 0.01692(16) 0.1031(17) Uani 1 1 d .
F1 F 0.2892(4) -0.0699(3) 0.13237(15) 0.0258(11) Uani 1 1 d .
F2 F 0.4870(4) -0.0562(4) 0.09325(15) 0.0312(12) Uani 1 1 d .
F3 F 0.6080(5) 0.1106(3) 0.09381(13) 0.0239(11) Uani 1 1 d .
F4 F 0.5393(4) 0.2634(4) 0.13880(15) 0.0284(11) Uani 1 1 d .
F5 F 0.3433(4) 0.2508(3) 0.18050(15) 0.0250(11) Uani 1 1 d .
F6 F 0.1941(4) 0.2433(4) 0.11560(14) 0.0267(11) Uani 1 1 d .
F7 F 0.0638(5) 0.3979(4) 0.10783(16) 0.0368(14) Uani 1 1 d .
F8 F -0.1132(5) 0.4375(4) 0.16046(16) 0.0352(13) Uani 1 1 d .
F9 F -0.1495(4) 0.3156(4) 0.22305(14) 0.0258(11) Uani 1 1 d .
F10 F -0.0169(4) 0.1614(3) 0.23365(13) 0.0203(10) Uani 1 1 d .
F11 F 0.1909(4) 0.2509(3) 0.25207(14) 0.0262(11) Uani 1 1 d .
F12 F 0.2844(5) 0.2248(4) 0.32376(15) 0.0355(13) Uani 1 1 d .
F13 F 0.3766(5) 0.0512(4) 0.34534(15) 0.0394(13) Uani 1 1 d .
F14 F 0.3715(4) -0.0985(4) 0.29218(16) 0.0292(12) Uani 1 1 d .
F15 F 0.2859(4) -0.0733(3) 0.21877(14) 0.0231(10) Uani 1 1 d .
F16 F -0.0061(4) -0.0225(3) 0.25055(14) 0.0219(10) Uani 1 1 d .
F17 F -0.1817(4) -0.0424(4) 0.30181(13) 0.0293(11) Uani 1 1 d .
F18 F -0.4048(5) -0.0647(4) 0.27587(15) 0.0373(14) Uani 1 1 d .
F19 F -0.4504(4) -0.0669(4) 0.19587(16) 0.0369(14) Uani 1 1 d .
F20 F -0.2771(4) -0.0423(4) 0.14297(13) 0.0274(11) Uani 1 1 d .
F21 F 0.1029(5) 0.0025(4) 0.08673(15) 0.0321(12) Uani 1 1 d .
F22 F 0.0801(6) 0.1340(5) 0.02841(18) 0.0511(17) Uani 1 1 d .
F23 F -0.0886(6) 0.2735(5) 0.03369(18) 0.0501(17) Uani 1 1 d .
F24 F -0.2305(5) 0.2789(4) 0.09892(17) 0.0356(13) Uani 1 1 d .
F25 F -0.2131(4) 0.1482(3) 0.15628(14) 0.0237(10) Uani 1 1 d .
F26 F 0.0531(5) -0.1919(3) 0.19807(14) 0.0284(12) Uani 1 1 d .
F27 F 0.0390(5) -0.3738(4) 0.17318(17) 0.0408(14) Uani 1 1 d .
F28 F -0.0636(6) -0.4159(4) 0.10133(17) 0.0407(14) Uani 1 1 d .
F29 F -0.1427(6) -0.2709(4) 0.05405(16) 0.0455(16) Uani 1 1 d .
F30 F -0.1282(5) -0.0892(4) 0.07742(15) 0.0376(14) Uani 1 1 d .
N1 N 0.0987(6) -0.0010(5) 0.1759(2) 0.0182(14) Uani 1 1 d D
H102 H 0.159(5) -0.031(6) 0.164(2) 0.022 Uiso 1 1 d D
H101 H 0.066(7) -0.023(6) 0.1978(16) 0.022 Uiso 1 1 d D

loop_
_atom_site_aniso_label
_atom_site_aniso_U_11
_atom_site_aniso_U_22
_atom_site_aniso_U_33
_atom_site_aniso_U_23
_atom_site_aniso_U_13
_atom_site_aniso_U_12
Tl1 0.0500(2) 0.0367(2) 0.02042(16) 0.00291(17) 0.00807(14) -0.0013(2)
C1 0.039(6) 0.044(6) 0.016(4) 0.011(4) 0.004(4) -0.006(5)
C2 0.037(5) 0.038(5) 0.010(3) 0.005(3) 0.004(3) 0.005(4)
C3 0.042(6) 0.045(6) 0.013(4) 0.003(4) 0.000(4) -0.003(5)
C4 0.037(6) 0.052(7) 0.026(4) 0.017(5) 0.006(4) -0.001(5)
C5 0.054(7) 0.042(6) 0.026(5) 0.010(4) 0.011(5) 0.010(5)
C6 0.044(6) 0.031(5) 0.023(4) 0.005(4) 0.005(4) -0.001(4)
C7 0.071(8) 0.055(7) 0.021(5) 0.002(5) 0.009(5) -0.030(6)
C8 0.047(7) 0.048(7) 0.038(6) -0.004(5) -0.004(5) 0.000(5)
C9 0.064(8) 0.065(8) 0.031(5) -0.004(5) 0.001(5) -0.015(7)
C10 0.036(6) 0.081(9) 0.070(8) 0.041(8) 0.008(6) 0.009(7)
C11 0.079(10) 0.053(8) 0.063(8) 0.009(6) 0.014(7) 0.035(7)
C12 0.085(10) 0.036(6) 0.040(6) 0.002(5) -0.002(6) -0.014(6)
C13 0.018(4) 0.013(4) 0.026(4) 0.004(3) -0.001(3) -0.004(3)
C14 0.024(4) 0.016(4) 0.024(4) -0.006(3) 0.002(3) 0.009(3)
C15 0.018(4) 0.017(4) 0.039(5) -0.002(4) -0.017(4) 0.003(3)
C16 0.021(4) 0.017(4) 0.022(4) 0.000(3) 0.001(3) -0.003(3)
C17 0.017(4) 0.021(4) 0.020(4) -0.006(3) 0.002(3) 0.001(3)
C18 0.020(4) 0.017(4) 0.016(4) 0.001(3) 0.002(3) 0.001(3)
C19 0.016(4) 0.022(4) 0.025(4) 0.001(3) 0.008(3) -0.001(3)
C20 0.020(4) 0.020(4) 0.026(4) 0.006(3) 0.000(3) -0.002(3)
C21 0.015(4) 0.021(4) 0.029(4) 0.004(3) 0.003(3) 0.006(3)
C22 0.022(4) 0.017(4) 0.022(4) -0.002(3) 0.008(3) 0.008(3)
C23 0.016(4) 0.014(4) 0.015(3) 0.004(3) 0.001(3) 0.000(3)
C24 0.013(4) 0.016(4) 0.021(4) 0.000(3) 0.004(3) -0.004(3)
C25 0.013(4) 0.025(4) 0.025(4) 0.004(3) 0.004(3) 0.005(3)
C26 0.023(5) 0.031(5) 0.021(4) -0.004(4) -0.003(3) 0.000(4)
C27 0.019(4) 0.032(5) 0.020(4) 0.007(3) -0.005(3) -0.005(4)
C28 0.016(4) 0.029(5) 0.030(4) 0.008(4) 0.000(3) -0.002(4)
C29 0.014(4) 0.022(4) 0.021(4) 0.002(3) -0.003(3) -0.002(3)
C30 0.013(4) 0.018(4) 0.023(4) -0.001(3) -0.001(3) 0.000(3)
C31 0.015(4) 0.018(4) 0.029(4) 0.008(3) 0.002(3) 0.000(3)
C32 0.022(4) 0.020(4) 0.021(4) 0.002(4) 0.002(3) -0.003(4)
C33 0.017(4) 0.025(4) 0.027(4) 0.005(4) 0.009(3) 0.000(4)
C34 0.013(4) 0.030(5) 0.030(4) 0.013(4) -0.003(3) -0.005(4)
C35 0.023(4) 0.023(4) 0.021(4) 0.008(4) -0.003(3) 0.005(4)
C36 0.017(4) 0.013(4) 0.023(4) -0.001(3) 0.001(3) -0.001(3)
C37 0.023(5) 0.029(5) 0.026(4) 0.009(4) 0.001(4) 0.004(4)
C38 0.028(5) 0.038(5) 0.025(4) 0.018(4) 0.003(4) -0.003(4)
C39 0.030(5) 0.033(5) 0.034(5) 0.018(4) -0.005(4) 0.000(4)
C40 0.021(5) 0.018(4) 0.040(5) 0.008(4) 0.003(4) 0.002(4)
C41 0.018(4) 0.029(5) 0.022(4) 0.006(3) 0.000(3) -0.001(4)
C42 0.017(4) 0.020(4) 0.017(4) 0.001(3) -0.003(3) -0.001(3)
C43 0.014(4) 0.026(4) 0.028(4) -0.002(4) 0.003(3) -0.001(3)
C44 0.024(5) 0.022(4) 0.034(5) 0.002(4) 0.002(4) 0.000(4)
C45 0.029(5) 0.019(4) 0.033(5) -0.002(4) 0.003(4) 0.004(4)
C46 0.043(6) 0.023(5) 0.021(4) -0.001(4) -0.001(4) -0.008(4)
C47 0.021(4) 0.020(4) 0.023(4) 0.003(3) -0.003(3) 0.003(3)
C48 0.012(4) 0.025(4) 0.025(4) -0.001(3) 0.004(3) 0.000(3)
C49 0.063(8) 0.033(6) 0.050(7) 0.007(5) 0.019(6) -0.005(5)
C50 0.065(8) 0.068(9) 0.037(6) -0.003(6) -0.001(6) 0.012(7)
B1 0.014(5) 0.010(4) 0.041(6) -0.003(4) -0.014(4) 0.007(4)
B2 0.013(4) 0.023(5) 0.018(4) 0.003(3) 0.000(3) -0.001(3)
Cl1 0.0498(18) 0.0600(19) 0.0567(17) 0.0084(15) -0.0014(14) 0.0020(15)
Cl2 0.112(3) 0.058(2) 0.0455(17) 0.0100(15) 0.0042(18) -0.006(2)
Cl3 0.127(4) 0.081(3) 0.080(3) 0.003(2) 0.011(3) -0.039(3)
Cl4 0.121(4) 0.056(2) 0.132(4) -0.019(2) -0.065(3) 0.011(2)
F1 0.022(3) 0.018(2) 0.037(3) -0.007(2) 0.005(2) -0.001(2)
F2 0.028(3) 0.030(3) 0.036(3) -0.016(2) 0.009(2) 0.007(2)
F3 0.035(3) 0.021(2) 0.016(2) 0.0016(19) -0.005(2) -0.002(2)
F4 0.025(3) 0.028(3) 0.031(3) 0.001(2) 0.005(2) -0.012(2)
F5 0.024(3) 0.019(2) 0.033(3) -0.006(2) 0.007(2) 0.001(2)
F6 0.026(3) 0.033(3) 0.022(2) 0.009(2) 0.009(2) 0.008(2)
F7 0.043(3) 0.033(3) 0.035(3) 0.023(2) 0.009(3) 0.010(3)
F8 0.038(3) 0.025(3) 0.042(3) 0.008(2) 0.007(3) 0.017(2)
F9 0.020(3) 0.028(3) 0.030(3) 0.002(2) 0.008(2) 0.006(2)
F10 0.022(3) 0.018(2) 0.021(2) 0.0029(19) 0.0043(19) -0.0025(19)
F11 0.031(3) 0.021(3) 0.027(2) -0.003(2) -0.005(2) 0.007(2)
F12 0.045(3) 0.034(3) 0.027(3) -0.009(2) -0.004(2) 0.001(3)
F13 0.042(3) 0.050(4) 0.026(3) 0.004(3) -0.011(2) 0.001(3)
F14 0.020(3) 0.028(3) 0.040(3) 0.016(2) -0.005(2) 0.000(2)
F15 0.022(3) 0.018(2) 0.029(3) 0.0005(19) -0.002(2) 0.0040(19)
F16 0.019(2) 0.024(3) 0.023(2) 0.0011(19) -0.0057(18) -0.0013(19)
F17 0.033(3) 0.035(3) 0.020(2) 0.006(2) 0.005(2) 0.001(3)
F18 0.023(3) 0.059(4) 0.030(3) 0.012(3) 0.014(2) 0.005(3)
F19 0.013(2) 0.058(4) 0.040(3) 0.008(3) -0.001(2) -0.006(2)
F20 0.021(2) 0.038(3) 0.022(2) 0.002(2) -0.0062(19) 0.002(2)
F21 0.028(3) 0.040(3) 0.029(3) 0.009(2) 0.009(2) 0.009(2)
F22 0.057(4) 0.061(4) 0.036(3) 0.023(3) 0.016(3) 0.005(3)
F23 0.058(4) 0.050(4) 0.042(3) 0.033(3) -0.002(3) 0.007(3)
F24 0.028(3) 0.029(3) 0.050(3) 0.014(3) 0.000(3) 0.007(2)
F25 0.019(3) 0.024(3) 0.028(2) 0.003(2) 0.001(2) 0.004(2)
F26 0.040(3) 0.021(3) 0.024(2) 0.003(2) -0.010(2) -0.004(2)
F27 0.055(4) 0.024(3) 0.043(3) 0.009(3) -0.007(3) 0.002(3)
F28 0.055(4) 0.024(3) 0.043(3) -0.007(2) -0.003(3) -0.004(3)
F29 0.063(4) 0.046(4) 0.028(3) -0.008(3) -0.015(3) -0.014(3)
F30 0.051(4) 0.035(3) 0.027(3) 0.004(2) -0.015(3) 0.002(3)
N1 0.011(3) 0.021(3) 0.022(3) 0.002(3) 0.003(3) 0.001(3)

loop_
_atom_type_symbol
_atom_type_description
_atom_type_scat_dispersion_real
_atom_type_scat_dispersion_imag
_atom_type_scat_source
C C 0.0033 0.0016 'International Tables Vol C Tables 4.2.6.8 and 6.1.1.4'
H H 0.0000 0.0000 'International Tables Vol C Tables 4.2.6.8 and 6.1.1.4'
B B 0.0013 0.0007 'International Tables Vol C Tables 4.2.6.8 and 6.1.1.4'
Cl Cl 0.1484 0.1585 'International Tables Vol C Tables 4.2.6.8 and 6.1.1.4'
F F 0.0171 0.0103 'International Tables Vol C Tables 4.2.6.8 and 6.1.1.4'
N N 0.0061 0.0033 'International Tables Vol C Tables 4.2.6.8 and 6.1.1.4'
Tl Tl -2.8358 9.6688 'International Tables Vol C Tables 4.2.6.8 and 6.1.1.4'

loop_
_geom_angle_atom_site_label_1
_geom_angle_atom_site_label_2
_geom_angle_atom_site_label_3
_geom_angle
C2 C1 C6 119.2(9)
C2 C1 C7 118.5(9)
C6 C1 C7 122.3(9)
C3 C2 C1 119.9(9)
C3 C2 C8 121.6(9)
C1 C2 C8 118.5(9)
C4 C3 C2 121.0(9)
C4 C3 C9 120.1(10)
C2 C3 C9 118.9(10)
C5 C4 C3 121.1(10)
C5 C4 C10 118.0(11)
C3 C4 C10 120.8(11)
C4 C5 C6 118.7(10)
C4 C5 C11 122.3(11)
C6 C5 C11 118.9(11)
C1 C6 C5 120.0(9)
C1 C6 C12 121.1(10)
C5 C6 C12 118.8(10)
C1 C7 H7A 109.5
C1 C7 H7B 109.5
H7A C7 H7B 109.5
C1 C7 H7C 109.5
H7A C7 H7C 109.5
H7B C7 H7C 109.5
C2 C8 H8A 109.5
C2 C8 H8B 109.5
H8A C8 H8B 109.5
C2 C8 H8C 109.5
H8A C8 H8C 109.5
H8B C8 H8C 109.5
C3 C9 H9A 109.5
C3 C9 H9B 109.5
H9A C9 H9B 109.5
C3 C9 H9C 109.5
H9A C9 H9C 109.5
H9B C9 H9C 109.5
C4 C10 H10A 109.5
C4 C10 H10B 109.5
H10A C10 H10B 109.5
C4 C10 H10C 109.5
H10A C10 H10C 109.5
H10B C10 H10C 109.5
C5 C11 H11A 109.5
C5 C11 H11B 109.5
H11A C11 H11B 109.5
C5 C11 H11C 109.5
H11A C11 H11C 109.5
H11B C11 H11C 109.5
C6 C12 H12A 109.5
C6 C12 H12B 109.5
H12A C12 H12B 109.5
C6 C12 H12C 109.5
H12A C12 H12C 109.5
H12B C12 H12C 109.5
F1 C13 C14 114.0(7)
F1 C13 C18 121.6(7)
C14 C13 C18 124.4(7)
F2 C14 C13 120.3(7)
F2 C14 C15 118.4(8)
C13 C14 C15 121.2(7)
F3 C15 C14 122.3(8)
F3 C15 C16 121.5(8)
C14 C15 C16 116.1(8)
F4 C16 C17 120.2(7)
F4 C16 C15 119.2(7)
C17 C16 C15 120.6(8)
F5 C17 C18 121.0(7)
F5 C17 C16 115.2(7)
C18 C17 C16 123.8(7)
C13 C18 C17 113.6(7)
C13 C18 B1 129.1(7)
C17 C18 B1 117.1(7)
F6 C19 C20 114.2(7)
F6 C19 C24 122.1(7)
C20 C19 C24 123.6(7)
F7 C20 C19 120.6(7)
F7 C20 C21 118.2(7)
C19 C20 C21 121.2(8)
F8 C21 C20 122.7(7)
F8 C21 C22 119.7(7)
C20 C21 C22 117.6(7)
F9 C22 C21 120.4(7)
F9 C22 C23 120.1(7)
C21 C22 C23 119.5(7)
F10 C23 C24 119.9(7)
F10 C23 C22 115.5(6)
C24 C23 C22 124.7(7)
C23 C24 C19 113.4(7)
C23 C24 B1 121.7(7)
C19 C24 B1 124.9(7)
F11 C25 C26 115.8(7)
F11 C25 C30 120.5(7)
C26 C25 C30 123.7(8)
F12 C26 C27 120.8(7)
F12 C26 C25 119.7(8)
C27 C26 C25 119.5(8)
F13 C27 C26 119.4(8)
F13 C27 C28 119.8(8)
C26 C27 C28 120.7(8)
F14 C28 C29 121.5(8)
F14 C28 C27 120.5(8)
C29 C28 C27 118.0(8)
F15 C29 C28 116.1(7)
F15 C29 C30 118.0(7)
C28 C29 C30 125.9(8)
C25 C30 C29 112.1(7)
C25 C30 B1 128.5(7)
C29 C30 B1 119.1(7)
F16 C31 C32 115.3(7)
F16 C31 C36 121.0(7)
C32 C31 C36 123.7(8)
F17 C32 C33 118.9(7)
F17 C32 C31 120.6(7)
C33 C32 C31 120.5(7)
F18 C33 C32 120.9(7)
F18 C33 C34 120.3(7)
C32 C33 C34 118.7(7)
F19 C34 C35 122.0(8)
F19 C34 C33 119.4(7)
C35 C34 C33 118.6(7)
F20 C35 C34 115.6(7)
F20 C35 C36 118.7(7)
C34 C35 C36 125.7(7)
C35 C36 C31 112.7(7)
C35 C36 B2 119.4(7)
C31 C36 B2 127.4(7)
F21 C37 C38 116.1(8)
F21 C37 C42 118.8(7)
C38 C37 C42 125.2(8)
F22 C38 C37 122.4(9)
F22 C38 C39 119.7(8)
C37 C38 C39 117.9(8)
F23 C39 C38 120.3(8)
F23 C39 C40 120.0(8)
C38 C39 C40 119.7(8)
F24 C40 C41 122.0(8)
F24 C40 C39 118.8(8)
C41 C40 C39 119.3(8)
F25 C41 C40 114.5(8)
F25 C41 C42 121.4(7)
C40 C41 C42 124.0(8)
C41 C42 C37 113.9(7)
C41 C42 B2 127.1(7)
C37 C42 B2 119.1(7)
F26 C43 C44 115.9(8)
F26 C43 C48 119.5(7)
C44 C43 C48 124.5(8)
F27 C44 C45 119.4(8)
F27 C44 C43 120.6(8)
C45 C44 C43 119.9(8)
F28 C45 C44 121.8(8)
F28 C45 C46 120.3(8)
C44 C45 C46 117.9(8)
F29 C46 C47 121.5(8)
F29 C46 C45 118.8(8)
C47 C46 C45 119.6(8)
F30 C47 C48 121.3(8)
F30 C47 C46 113.5(7)
C48 C47 C46 125.2(8)
C47 C48 C43 112.6(8)
C47 C48 B2 126.0(7)
C43 C48 B2 120.7(7)
Cl1 C49 Cl2 112.5(6)
Cl1 C49 H49A 109.1
Cl2 C49 H49A 109.1
Cl1 C49 H49B 109.1
Cl2 C49 H49B 109.1
H49A C49 H49B 107.8
Cl4 C50 Cl3 114.2(7)
Cl4 C50 H50A 108.7
Cl3 C50 H50A 108.7
Cl4 C50 H50B 108.7
Cl3 C50 H50B 108.7
H50A C50 H50B 107.6
C18 B1 N1 110.7(7)
C18 B1 C24 114.2(7)
N1 B1 C24 108.7(6)
C18 B1 C30 103.9(6)
N1 B1 C30 106.9(7)
C24 B1 C30 112.2(7)
N1 B2 C42 107.3(6)
N1 B2 C36 112.8(6)
C42 B2 C36 115.3(7)
N1 B2 C48 105.6(6)
C42 B2 C48 112.9(6)
C36 B2 C48 102.6(6)
B2 N1 B1 133.3(6)
B2 N1 H102 119(6)
B1 N1 H102 91(6)
B2 N1 H101 82(6)
B1 N1 H101 113(6)
H102 N1 H101 123(8)

loop_
_geom_bond_atom_site_label_1
_geom_bond_atom_site_label_2
_geom_bond_distance
C1 C2 1.418(14)
C1 C6 1.422(14)
C1 C7 1.544(16)
C2 C3 1.401(14)
C2 C8 1.516(14)
C3 C4 1.396(15)
C3 C9 1.533(15)
C4 C5 1.394(16)
C4 C10 1.530(15)
C5 C6 1.446(15)
C5 C11 1.471(15)
C6 C12 1.519(15)
C7 H7A 0.9800
C7 H7B 0.9800
C7 H7C 0.9800
C8 H8A 0.9800
C8 H8B 0.9800
C8 H8C 0.9800
C9 H9A 0.9800
C9 H9B 0.9800
C9 H9C 0.9800
C10 H10A 0.9800
C10 H10B 0.9800
C10 H10C 0.9800
C11 H11A 0.9800
C11 H11B 0.9800
C11 H11C 0.9800
C12 H12A 0.9800
C12 H12B 0.9800
C12 H12C 0.9800
C13 F1 1.367(9)
C13 C14 1.380(12)
C13 C18 1.383(11)
C14 F2 1.348(9)
C14 C15 1.384(12)
C15 F3 1.241(10)
C15 C16 1.402(12)
C16 F4 1.353(9)
C16 C17 1.392(11)
C17 F5 1.348(9)
C17 C18 1.387(11)
C18 B1 1.643(13)
C19 F6 1.361(9)
C19 C20 1.370(12)
C19 C24 1.391(11)
C20 F7 1.358(9)
C20 C21 1.374(12)
C21 F8 1.338(9)
C21 C22 1.382(11)
C22 F9 1.338(9)
C22 C23 1.386(11)
C23 F10 1.356(8)
C23 C24 1.383(10)
C24 B1 1.656(12)
C25 F11 1.344(9)
C25 C26 1.394(11)
C25 C30 1.402(11)
C26 F12 1.347(10)
C26 C27 1.364(12)
C27 F13 1.363(9)
C27 C28 1.376(12)
C28 F14 1.333(10)
C28 C29 1.364(11)
C29 F15 1.364(9)
C29 C30 1.418(11)
C30 B1 1.672(12)
C31 F16 1.356(9)
C31 C32 1.386(11)
C31 C36 1.401(11)
C32 F17 1.353(9)
C32 C33 1.363(12)
C33 F18 1.342(9)
C33 C34 1.391(12)
C34 F19 1.336(9)
C34 C35 1.381(11)
C35 F20 1.361(9)
C35 C36 1.383(11)
C36 B2 1.651(12)
C37 F21 1.353(10)
C37 C38 1.370(12)
C37 C42 1.398(11)
C38 F22 1.336(10)
C38 C39 1.386(14)
C39 F23 1.358(10)
C39 C40 1.396(13)
C40 F24 1.346(10)
C40 C41 1.369(12)
C41 F25 1.357(9)
C41 C42 1.384(12)
C42 B2 1.641(12)
C43 F26 1.351(10)
C43 C44 1.383(12)
C43 C48 1.397(12)
C44 F27 1.348(10)
C44 C45 1.372(13)
C45 F28 1.328(10)
C45 C46 1.386(13)
C46 F29 1.355(10)
C46 C47 1.385(12)
C47 F30 1.367(9)
C47 C48 1.371(11)
C48 B2 1.670(12)
C49 Cl1 1.743(13)
C49 Cl2 1.755(11)
C49 H49A 0.9900
C49 H49B 0.9900
C50 Cl4 1.698(13)
C50 Cl3 1.744(14)
C50 H50A 0.9900
C50 H50B 0.9900
B1 N1 1.653(11)
B2 N1 1.625(11)
N1 H102 0.89(2)
N1 H101 0.88(2)

loop_
_geom_hbond_atom_site_label_D
_geom_hbond_atom_site_label_H
_geom_hbond_atom_site_label_A
_geom_hbond_distance_DH
_geom_hbond_distance_HA
_geom_hbond_distance_DA
_geom_hbond_angle_DHA
N1 H102 F1 0.89(2) 1.91(3) 2.789(8) 168(8)
N1 H101 F16 0.88(2) 1.95(4) 2.787(8) 160(8)
N1 H101 F26 0.88(2) 2.35(8) 2.795(8) 112(7)

loop_
_geom_torsion_atom_site_label_1
_geom_torsion_atom_site_label_2
_geom_torsion_atom_site_label_3
_geom_torsion_atom_site_label_4
_geom_torsion
C6 C1 C2 C3 1.9(12)
C7 C1 C2 C3 -177.9(8)
C6 C1 C2 C8 -179.5(8)
C7 C1 C2 C8 0.7(12)
C1 C2 C3 C4 0.2(12)
C8 C2 C3 C4 -178.4(8)
C1 C2 C3 C9 179.2(8)
C8 C2 C3 C9 0.6(12)
C2 C3 C4 C5 -2.7(13)
C9 C3 C4 C5 178.4(9)
C2 C3 C4 C10 174.4(8)
C9 C3 C4 C10 -4.6(13)
C3 C4 C5 C6 2.8(13)
C10 C4 C5 C6 -174.3(9)
C3 C4 C5 C11 179.3(9)
C10 C4 C5 C11 2.2(14)
C2 C1 C6 C5 -1.7(12)
C7 C1 C6 C5 178.1(8)
C2 C1 C6 C12 -178.9(8)
C7 C1 C6 C12 0.8(13)
C4 C5 C6 C1 -0.7(13)
C11 C5 C6 C1 -177.3(9)
C4 C5 C6 C12 176.7(9)
C11 C5 C6 C12 0.1(14)
F1 C13 C14 F2 2.3(11)
C18 C13 C14 F2 -178.8(7)
F1 C13 C14 C15 178.9(7)
C18 C13 C14 C15 -2.2(13)
F2 C14 C15 F3 1.1(12)
C13 C14 C15 F3 -175.5(8)
F2 C14 C15 C16 -178.1(7)
C13 C14 C15 C16 5.2(12)
F3 C15 C16 F4 -0.3(12)
C14 C15 C16 F4 179.0(7)
F3 C15 C16 C17 177.9(8)
C14 C15 C16 C17 -2.8(12)
F4 C16 C17 F5 -1.3(11)
C15 C16 C17 F5 -179.5(7)
F4 C16 C17 C18 175.3(7)
C15 C16 C17 C18 -2.9(13)
F1 C13 C18 C17 175.6(7)
C14 C13 C18 C17 -3.3(12)
F1 C13 C18 B1 1.3(13)
C14 C13 C18 B1 -177.6(8)
F5 C17 C18 C13 -177.8(7)
C16 C17 C18 C13 5.8(12)
F5 C17 C18 B1 -2.8(11)
C16 C17 C18 B1 -179.2(8)
F6 C19 C20 F7 -1.8(12)
C24 C19 C20 F7 179.5(8)
F6 C19 C20 C21 177.1(8)
C24 C19 C20 C21 -1.6(14)
F7 C20 C21 F8 -0.6(13)
C19 C20 C21 F8 -179.6(8)
F7 C20 C21 C22 -179.0(8)
C19 C20 C21 C22 2.1(13)
F8 C21 C22 F9 2.3(13)
C20 C21 C22 F9 -179.3(8)
F8 C21 C22 C23 179.6(8)
C20 C21 C22 C23 -2.0(13)
F9 C22 C23 F10 -1.6(11)
C21 C22 C23 F10 -178.9(7)
F9 C22 C23 C24 178.7(7)
C21 C22 C23 C24 1.4(13)
F10 C23 C24 C19 179.5(7)
C22 C23 C24 C19 -0.8(12)
F10 C23 C24 B1 -0.8(11)
C22 C23 C24 B1 178.8(8)
F6 C19 C24 C23 -177.8(7)
C20 C19 C24 C23 0.9(12)
F6 C19 C24 B1 2.6(13)
C20 C19 C24 B1 -178.8(8)
F11 C25 C26 F12 -1.5(12)
C30 C25 C26 F12 179.1(8)
F11 C25 C26 C27 -178.8(7)
C30 C25 C26 C27 1.8(13)
F12 C26 C27 F13 1.4(13)
C25 C26 C27 F13 178.6(7)
F12 C26 C27 C28 -178.4(8)
C25 C26 C27 C28 -1.1(13)
F13 C27 C28 F14 1.2(12)
C26 C27 C28 F14 -179.0(8)
F13 C27 C28 C29 -178.3(7)
C26 C27 C28 C29 1.4(13)
F14 C28 C29 F15 -2.5(12)
C27 C28 C29 F15 177.0(7)
F14 C28 C29 C30 178.0(7)
C27 C28 C29 C30 -2.4(13)
F11 C25 C30 C29 178.1(7)
C26 C25 C30 C29 -2.4(12)
F11 C25 C30 B1 4.1(13)
C26 C25 C30 B1 -176.5(8)
F15 C29 C30 C25 -176.6(7)
C28 C29 C30 C25 2.8(12)
F15 C29 C30 B1 -1.9(11)
C28 C29 C30 B1 177.5(8)
F16 C31 C32 F17 0.8(12)
C36 C31 C32 F17 -179.2(7)
F16 C31 C32 C33 -177.0(8)
C36 C31 C32 C33 3.0(13)
F17 C32 C33 F18 0.2(13)
C31 C32 C33 F18 178.0(8)
F17 C32 C33 C34 -176.9(8)
C31 C32 C33 C34 0.9(13)
F18 C33 C34 F19 1.2(13)
C32 C33 C34 F19 178.3(8)
F18 C33 C34 C35 -179.5(8)
C32 C33 C34 C35 -2.3(14)
F19 C34 C35 F20 -0.4(13)
C33 C34 C35 F20 -179.8(8)
F19 C34 C35 C36 179.3(8)
C33 C34 C35 C36 -0.1(14)
F20 C35 C36 C31 -176.8(7)
C34 C35 C36 C31 3.6(13)
F20 C35 C36 B2 -4.5(12)
C34 C35 C36 B2 175.8(8)
F16 C31 C36 C35 175.0(7)
C32 C31 C36 C35 -5.0(12)
F16 C31 C36 B2 3.5(12)
C32 C31 C36 B2 -176.5(8)
F21 C37 C38 F22 -0.3(14)
C42 C37 C38 F22 -179.7(9)
F21 C37 C38 C39 -179.6(8)
C42 C37 C38 C39 1.0(15)
F22 C38 C39 F23 -0.4(15)
C37 C38 C39 F23 178.9(9)
F22 C38 C39 C40 -179.1(9)
C37 C38 C39 C40 0.2(15)
F23 C39 C40 F24 -1.4(14)
C38 C39 C40 F24 177.4(9)
F23 C39 C40 C41 179.3(9)
C38 C39 C40 C41 -1.9(15)
F24 C40 C41 F25 -0.6(13)
C39 C40 C41 F25 178.7(8)
F24 C40 C41 C42 -176.7(8)
C39 C40 C41 C42 2.6(14)
F25 C41 C42 C37 -177.2(7)
C40 C41 C42 C37 -1.4(13)
F25 C41 C42 B2 2.4(13)
C40 C41 C42 B2 178.2(8)
F21 C37 C42 C41 -179.8(8)
C38 C37 C42 C41 -0.5(13)
F21 C37 C42 B2 0.6(12)
C38 C37 C42 B2 179.9(9)
F26 C43 C44 F27 2.1(12)
C48 C43 C44 F27 178.1(8)
F26 C43 C44 C45 178.3(8)
C48 C43 C44 C45 -5.7(14)
F27 C44 C45 F28 -0.4(14)
C43 C44 C45 F28 -176.7(8)
F27 C44 C45 C46 179.6(8)
C43 C44 C45 C46 3.3(14)
F28 C45 C46 F29 -1.0(14)
C44 C45 C46 F29 178.9(8)
F28 C45 C46 C47 179.0(8)
C44 C45 C46 C47 -1.0(14)
F29 C46 C47 F30 1.1(13)
C45 C46 C47 F30 -178.9(8)
F29 C46 C47 C48 -179.2(8)
C45 C46 C47 C48 0.8(15)
F30 C47 C48 C43 177.1(7)
C46 C47 C48 C43 -2.6(13)
F30 C47 C48 B2 7.1(13)
C46 C47 C48 B2 -172.6(8)
F26 C43 C48 C47 -179.1(7)
C44 C43 C48 C47 5.0(12)
F26 C43 C48 B2 -8.5(11)
C44 C43 C48 B2 175.7(8)
C13 C18 B1 N1 -10.0(12)
C17 C18 B1 N1 175.9(7)
C13 C18 B1 C24 -133.0(8)
C17 C18 B1 C24 52.9(10)
C13 C18 B1 C30 104.4(9)
C17 C18 B1 C30 -69.7(9)
C23 C24 B1 C18 -166.4(7)
C19 C24 B1 C18 13.2(11)
C23 C24 B1 N1 69.4(10)
C19 C24 B1 N1 -110.9(9)
C23 C24 B1 C30 -48.5(10)
C19 C24 B1 C30 131.1(9)
C25 C30 B1 C18 106.0(9)
C29 C30 B1 C18 -67.7(9)
C25 C30 B1 N1 -136.8(8)
C29 C30 B1 N1 49.5(9)
C25 C30 B1 C24 -17.8(12)
C29 C30 B1 C24 168.5(7)
C41 C42 B2 N1 -117.9(9)
C37 C42 B2 N1 61.7(9)
C41 C42 B2 C36 8.7(12)
C37 C42 B2 C36 -171.7(7)
C41 C42 B2 C48 126.2(9)
C37 C42 B2 C48 -54.2(10)
C35 C36 B2 N1 -178.8(7)
C31 C36 B2 N1 -7.8(11)
C35 C36 B2 C42 57.5(10)
C31 C36 B2 C42 -131.5(8)
C35 C36 B2 C48 -65.6(9)
C31 C36 B2 C48 105.4(9)
C47 C48 B2 N1 -138.1(8)
C43 C48 B2 N1 52.6(9)
C47 C48 B2 C42 -21.1(11)
C43 C48 B2 C42 169.6(7)
C47 C48 B2 C36 103.6(9)
C43 C48 B2 C36 -65.7(9)
C42 B2 N1 B1 33.3(11)
C36 B2 N1 B1 -94.7(10)
C48 B2 N1 B1 154.0(8)
C18 B1 N1 B2 -118.4(8)
C24 B1 N1 B2 7.8(12)
C30 B1 N1 B2 129.1(8)
